data_2011610
loop_
_publ_author_name
'Lynch, Daniel E.'
'Daly, David'
'Parsons, Simon'

_publ_section_title
;
 2-Amino-5-chloro-1,3-benzoxazol-3-ium 2-(3,4-dichlorophenoxy)acetate
;
_journal_issue 12
_journal_name_full 'Acta Crystallographica Section C'
_journal_page_first 1478
_journal_page_last 1479
_journal_paper_doi 10.1107/S0108270100012385
_journal_volume 56
_journal_year 2000
_chemical_formula_moiety 'C7 H6 Cl N2 O + , C8 H5 Cl2 O3 - '
_chemical_formula_sum 'C15 H11 Cl3 N2 O4'
_chemical_formula_weight 389.61
_chemical_name_systematic
;
 2-Amino-5-chloro-1,3-benzoxazol-3-ium 2-[(3,4-dichlorophenyl)oxy]acetate
;
_space_group_IT_number 14
_symmetry_cell_setting monoclinic
_symmetry_space_group_name_Hall '-P 2ybc'
_symmetry_space_group_name_H-M 'P 1 21/c 1'
_audit_creation_method SHELXL97
_cell_angle_alpha 90
_cell_angle_beta 109.512(16)
_cell_angle_gamma 90
_cell_formula_units_Z 4
_cell_length_a 18.526(4)
_cell_length_b 6.9600(15)
_cell_length_c 12.759(3)
_cell_measurement_reflns_used 74
_cell_measurement_temperature 150(2)
_cell_measurement_theta_max 22
_cell_measurement_theta_min 20
_cell_volume 1550.7(6)
_computing_cell_refinement DIF4
_computing_data_collection 'DIF4 (Stoe & Cie, 1990)'
_computing_data_reduction 'REDU4 (Stoe & Cie, 1990)'
_computing_molecular_graphics 'PLATON97 (Spek, 1997)'
_computing_publication_material SHELXL97
_computing_structure_refinement 'SHELXL97 (Sheldrick, 1997)'
_computing_structure_solution 'SHELXS97 (Sheldrick, 1997)'
_diffrn_ambient_temperature 150(2)
_diffrn_measured_fraction_theta_full .953
_diffrn_measured_fraction_theta_max .953
_diffrn_measurement_device_type 'Stoe Stadi-4'
_diffrn_measurement_method \w-\q
_diffrn_radiation_monochromator graphite
_diffrn_radiation_source 'fine-focus sealed tube'
_diffrn_radiation_type CuK\a
_diffrn_radiation_wavelength 1.54180
_diffrn_reflns_av_R_equivalents .05
_diffrn_reflns_av_sigmaI/netI .025
_diffrn_reflns_limit_h_max 22
_diffrn_reflns_limit_h_min -4
_diffrn_reflns_limit_k_max 7
_diffrn_reflns_limit_k_min -8
_diffrn_reflns_limit_l_max 14
_diffrn_reflns_limit_l_min -15
_diffrn_reflns_number 3506
_diffrn_reflns_theta_full 70.35
_diffrn_reflns_theta_max 70.35
_diffrn_reflns_theta_min 2.53
_diffrn_standards_decay_% none
_diffrn_standards_interval_time 60
_diffrn_standards_number 3
_exptl_absorpt_coefficient_mu 5.582
_exptl_absorpt_correction_T_max .615
_exptl_absorpt_correction_T_min .311
_exptl_absorpt_correction_type integration
_exptl_absorpt_process_details '(Stoe & Cie, 1995)'
_exptl_crystal_colour colourless
_exptl_crystal_density_diffrn 1.669
_exptl_crystal_density_method 'not measured'
_exptl_crystal_description needle
_exptl_crystal_F_000 792
_exptl_crystal_size_max .77
_exptl_crystal_size_mid .14
_exptl_crystal_size_min .14
_refine_diff_density_max .62
_refine_diff_density_min -.37
_refine_ls_extinction_method none
_refine_ls_goodness_of_fit_ref 1.06
_refine_ls_hydrogen_treatment constr
_refine_ls_matrix_type full
_refine_ls_number_parameters 217
_refine_ls_number_reflns 2827
_refine_ls_number_restraints 0
_refine_ls_restrained_S_all 1.06
_refine_ls_R_factor_all .050
_refine_ls_R_factor_gt .042
_refine_ls_shift/su_max <0.001
_refine_ls_shift/su_mean .000
_refine_ls_structure_factor_coef Fsqd
_refine_ls_weighting_details 'w = 1/[\s^2^(Fo^2^)+(0.0652P)^2^+1.4716P] where P=(Fo^2^+2Fc^2^)/3'
_refine_ls_weighting_scheme calc
_refine_ls_wR_factor_ref .115
_reflns_number_gt 2430
_reflns_number_total 2827
_reflns_threshold_expression I>2\s(I)
_cod_data_source_file gg1018.cif
_cod_data_source_block I
_cod_original_cell_volume 1550.6(6)
_cod_original_sg_symbol_H-M 'P 21/c'
_cod_database_code 2011610

loop_
_symmetry_equiv_pos_as_xyz
'x, y, z'
'-x, y+1/2, -z+1/2'
'-x, -y, -z'
'x, -y-1/2, z-1/2'

loop_
_atom_site_label
_atom_site_fract_x
_atom_site_fract_y
_atom_site_fract_z
_atom_site_U_iso_or_equiv
_atom_site_adp_type
_atom_site_calc_flag
_atom_site_refinement_flags
_atom_site_occupancy
_atom_site_disorder_assembly
_atom_site_disorder_group
_atom_site_type_symbol
O1A -.25135(10) .4484(3) -.46197(15) .0246(4) Uani d . 1 . . O
C2A -.31073(15) .4278(4) -.4240(2) .0208(5) Uani d . 1 . . C
N21A -.38058(13) .4516(4) -.49098(18) .0266(5) Uani d . 1 . . N
H21A -.4193 .4365 -.4663 .033 Uiso calc R 1 . . H
H22A -.3891 .4827 -.5609 .033 Uiso calc R 1 . . H
N3A -.28884(12) .3813(3) -.31752(17) .0194(5) Uani d . 1 . . N
H3A -.3188 .3615 -.2776 .024 Uiso calc R 1 . . H
C4A -.15629(14) .3236(4) -.1789(2) .0209(6) Uani d . 1 . . C
H4A -.1710 .2922 -.1163 .026 Uiso calc R 1 . . H
C5A -.08004(15) .3259(4) -.1736(2) .0235(6) Uani d . 1 . . C
Cl5A -.01031(4) .26101(12) -.04948(6) .0326(2) Uani d . 1 . . Cl
C6A -.05706(15) .3740(4) -.2637(2) .0265(6) Uani d . 1 . . C
H6A -.0041 .3763 -.2553 .033 Uiso calc R 1 . . H
C7A -.11124(16) .4187(4) -.3657(2) .0259(6) Uani d . 1 . . C
H7A -.0972 .4511 -.4286 .032 Uiso calc R 1 . . H
C8A -.18611(15) .4134(4) -.3704(2) .0211(5) Uani d . 1 . . C
C9A -.20910(14) .3697(4) -.2806(2) .0183(5) Uani d . 1 . . C
C1B .36559(15) .1065(4) .2882(2) .0221(6) Uani d . 1 . . C
C2B .29056(15) .1366(4) .2192(2) .0215(6) Uani d . 1 . . C
H2B .2797 .1612 .1422 .027 Uiso calc R 1 . . H
C3B .23186(15) .1304(4) .2632(2) .0211(5) Uani d . 1 . . C
Cl3B .13917(3) .16706(10) .17578(5) .02584(18) Uani d . 1 . . Cl
C4B .24750(15) .0929(4) .3762(2) .0221(6) Uani d . 1 . . C
Cl4B .17422(4) .08477(11) .43234(6) .0293(2) Uani d . 1 . . Cl
C5B .32169(16) .0645(4) .4440(2) .0263(6) Uani d . 1 . . C
H5B .3326 .0408 .5211 .033 Uiso calc R 1 . . H
C6B .38109(16) .0702(4) .4001(2) .0261(6) Uani d . 1 . . C
H6B .4324 .0492 .4471 .033 Uiso calc R 1 . . H
O7B .41975(10) .1135(3) .23644(15) .0266(5) Uani d . 1 . . O
C8B .49773(14) .0992(4) .3062(2) .0221(6) Uani d . 1 . . C
H81B .5060 -.0240 .3473 .028 Uiso calc R 1 . . H
H82B .5101 .2051 .3611 .028 Uiso calc R 1 . . H
C9B .54962(15) .1096(4) .2364(2) .0214(5) Uani d . 1 . . C
O10B .52241(11) .0980(3) .13409(16) .0319(5) Uani d . 1 . . O
O11B .61991(10) .1259(3) .29384(15) .0294(5) Uani d . 1 . . O

loop_
_atom_site_aniso_label
_atom_site_aniso_U_11
_atom_site_aniso_U_22
_atom_site_aniso_U_33
_atom_site_aniso_U_12
_atom_site_aniso_U_13
_atom_site_aniso_U_23
O1A .0208(9) .0337(12) .0204(9) -.0023(8) .0081(7) .0006(8)
C2A .0233(13) .0170(14) .0242(12) -.0020(10) .0108(10) -.0035(10)
N21A .0226(11) .0347(15) .0218(11) .0006(10) .0067(9) .0025(10)
N3A .0171(10) .0228(12) .0209(10) -.0005(9) .0095(8) .0005(9)
C4A .0208(12) .0202(15) .0240(13) .0002(10) .0107(10) .0003(10)
C5A .0194(12) .0231(15) .0266(13) .0022(11) .0059(10) .0005(11)
Cl5A .0200(3) .0410(5) .0333(4) .0043(3) .0043(3) .0080(3)
C6A .0181(12) .0294(16) .0365(15) -.0003(11) .0152(11) .0003(12)
C7A .0258(14) .0272(16) .0294(14) -.0038(12) .0155(11) -.0009(11)
C8A .0214(13) .0212(15) .0226(12) -.0003(10) .0098(10) -.0014(10)
C9A .0188(12) .0155(14) .0229(12) -.0001(10) .0101(10) -.0026(10)
C1B .0184(12) .0261(15) .0247(13) -.0013(11) .0111(10) -.0047(11)
C2B .0249(13) .0212(15) .0201(12) -.0005(11) .0096(10) -.0026(10)
C3B .0198(12) .0186(14) .0243(13) -.0012(10) .0067(10) -.0038(10)
Cl3B .0177(3) .0302(4) .0287(3) .0019(3) .0064(2) .0008(3)
C4B .0262(13) .0184(14) .0273(13) -.0011(11) .0166(11) -.0024(11)
Cl4B .0285(3) .0335(4) .0339(4) .0013(3) .0209(3) .0019(3)
C5B .0285(14) .0321(17) .0217(13) .0000(12) .0127(11) -.0007(11)
C6B .0192(12) .0336(17) .0256(13) .0029(11) .0076(10) -.0003(12)
O7B .0167(9) .0440(13) .0208(9) .0002(8) .0086(7) .0001(8)
C8B .0161(12) .0290(16) .0205(12) -.0003(11) .0050(10) -.0032(11)
C9B .0186(12) .0238(15) .0227(12) -.0008(11) .0081(10) -.0016(10)
O10B .0207(9) .0532(14) .0229(10) -.0038(9) .0087(8) -.0043(9)
O11B .0186(9) .0480(14) .0228(9) -.0046(9) .0086(7) -.0028(9)

loop_
_atom_type_symbol
_atom_type_description
_atom_type_scat_dispersion_real
_atom_type_scat_dispersion_imag
_atom_type_scat_source
C C .0181 .0091 'International Tables Vol C Tables 4.2.6.8 and 6.1.1.4'
H H .0000 .0000 'International Tables Vol C Tables 4.2.6.8 and 6.1.1.4'
N N .0311 .0180 'International Tables Vol C Tables 4.2.6.8 and 6.1.1.4'
O O .0492 .0322 'International Tables Vol C Tables 4.2.6.8 and 6.1.1.4'
Cl Cl .3639 .7018 'International Tables Vol C Tables 4.2.6.8 and 6.1.1.4'

loop_
_geom_angle_atom_site_label_1
_geom_angle_atom_site_label_2
_geom_angle_atom_site_label_3
_geom_angle
C2A O1A C8A 105.24(19)
N21A C2A N3A 127.0(2)
N21A C2A O1A 120.1(2)
N3A C2A O1A 112.8(2)
C2A N21A H21A 120.0
C2A N21A H22A 120.0
H21A N21A H22A 120.0
C2A N3A C9A 106.7(2)
C2A N3A H3A 126.6
C9A N3A H3A 126.6
C9A C4A C5A 115.6(2)
C9A C4A H4A 122.2
C5A C4A H4A 122.2
C4A C5A C6A 123.2(3)
C4A C5A Cl5A 118.4(2)
C6A C5A Cl5A 118.4(2)
C7A C6A C5A 120.2(2)
C7A C6A H6A 119.9
C5A C6A H6A 119.9
C8A C7A C6A 116.1(2)
C8A C7A H7A 121.9
C6A C7A H7A 121.9
C7A C8A C9A 123.9(3)
C7A C8A O1A 127.9(2)
C9A C8A O1A 108.2(2)
C4A C9A C8A 120.9(2)
C4A C9A N3A 132.1(2)
C8A C9A N3A 107.0(2)
O7B C1B C6B 124.7(2)
O7B C1B C2B 115.3(2)
C6B C1B C2B 120.0(2)
C3B C2B C1B 119.6(2)
C3B C2B H2B 120.2
C1B C2B H2B 120.2
C2B C3B C4B 120.4(2)
C2B C3B Cl3B 118.8(2)
C4B C3B Cl3B 120.9(2)
C5B C4B C3B 119.7(2)
C5B C4B Cl4B 119.5(2)
C3B C4B Cl4B 120.7(2)
C4B C5B C6B 120.2(2)
C4B C5B H5B 119.9
C6B C5B H5B 119.9
C1B C6B C5B 120.1(2)
C1B C6B H6B 120.0
C5B C6B H6B 120.0
C1B O7B C8B 116.6(2)
O7B C8B C9B 109.9(2)
O7B C8B H81B 109.7
C9B C8B H81B 109.7
O7B C8B H82B 109.7
C9B C8B H82B 109.7
H81B C8B H82B 108.2
O10B C9B O11B 126.5(2)
O10B C9B C8B 120.2(2)
O11B C9B C8B 113.3(2)

loop_
_geom_bond_atom_site_label_1
_geom_bond_atom_site_label_2
_geom_bond_site_symmetry_2
_geom_bond_distance
_geom_bond_publ_flag
O1A C2A . 1.349(3) ?
O1A C8A . 1.394(3) ?
C2A N21A . 1.301(4) yes
C2A N3A . 1.322(3) yes
N21A H21A . .8800 ?
N21A H22A . .8800 ?
N3A C9A . 1.395(3) ?
N3A H3A . .8800 ?
C4A C9A . 1.377(4) ?
C4A C5A . 1.392(4) ?
C4A H4A . .9500 ?
C5A C6A . 1.394(4) ?
C5A Cl5A . 1.736(3) ?
C6A C7A . 1.387(4) ?
C6A H6A . .9500 ?
C7A C8A . 1.369(4) ?
C7A H7A . .9500 ?
C8A C9A . 1.382(3) ?
C1B O7B . 1.374(3) ?
C1B C6B . 1.382(4) ?
C1B C2B . 1.390(4) ?
C2B C3B . 1.381(4) ?
C2B H2B . .9500 ?
C3B C4B . 1.397(4) ?
C3B Cl3B . 1.726(3) ?
C4B C5B . 1.372(4) ?
C4B Cl4B . 1.734(3) ?
C5B C6B . 1.392(4) ?
C5B H5B . .9500 ?
C6B H6B . .9500 ?
O7B C8B . 1.425(3) ?
C8B C9B . 1.514(3) ?
C8B H81B . .9900 ?
C8B H82B . .9900 ?
C9B O10B . 1.235(3) ?
C9B O11B . 1.268(3) ?

loop_
_geom_hbond_atom_site_label_D
_geom_hbond_atom_site_label_H
_geom_hbond_atom_site_label_A
_geom_hbond_site_symmetry_A
_geom_hbond_distance_DH
_geom_hbond_distance_HA
_geom_hbond_distance_DA
_geom_hbond_angle_DHA
_geom_hbond_publ_flag
N21A H21A O10B 4_465 .88 1.95 2.795(3) 161 yes
N21A H22A O7B 2_554 .88 2.31 3.176(3) 170 yes
N21A H22A O10B 2_554 .88 2.46 2.841(3) 106 yes
N3A H3A O11B 4_465 .88 1.68 2.546(3) 168 yes

loop_
_geom_torsion_atom_site_label_1
_geom_torsion_atom_site_label_2
_geom_torsion_atom_site_label_3
_geom_torsion_atom_site_label_4
_geom_torsion
_geom_torsion_publ_flag
C8A O1A C2A N21A -179.9(3) ?
C8A O1A C2A N3A -.6(3) ?
N21A C2A N3A C9A 179.3(3) ?
O1A C2A N3A C9A .1(3) ?
C9A C4A C5A C6A .9(4) ?
C9A C4A C5A Cl5A -177.8(2) ?
C4A C5A C6A C7A -1.4(5) ?
Cl5A C5A C6A C7A 177.2(2) ?
C5A C6A C7A C8A .5(4) ?
C6A C7A C8A C9A 1.0(4) ?
C6A C7A C8A O1A -178.8(3) ?
C2A O1A C8A C7A -179.3(3) ?
C2A O1A C8A C9A .9(3) ?
C5A C4A C9A C8A .5(4) ?
C5A C4A C9A N3A 179.5(3) ?
C7A C8A C9A C4A -1.5(4) ?
O1A C8A C9A C4A 178.3(2) ?
C7A C8A C9A N3A 179.3(3) ?
O1A C8A C9A N3A -.9(3) ?
C2A N3A C9A C4A -178.6(3) ?
C2A N3A C9A C8A .5(3) ?
O7B C1B C2B C3B 179.4(2) ?
C6B C1B C2B C3B .2(4) ?
C1B C2B C3B C4B -.4(4) ?
C1B C2B C3B Cl3B -179.7(2) ?
C2B C3B C4B C5B .8(4) ?
Cl3B C3B C4B C5B -179.9(2) ?
C2B C3B C4B Cl4B -180.0(2) ?
Cl3B C3B C4B Cl4B -.7(3) ?
C3B C4B C5B C6B -.9(4) ?
Cl4B C4B C5B C6B 179.9(2) ?
O7B C1B C6B C5B -179.4(3) ?
C2B C1B C6B C5B -.3(4) ?
C4B C5B C6B C1B .6(5) ?
C6B C1B O7B C8B -5.9(4) ?
C2B C1B O7B C8B 175.0(2) yes
C1B O7B C8B C9B -179.9(2) yes
O7B C8B C9B O10B -11.3(4) ?
O7B C8B C9B O11B 170.3(2) yes

loop_
_cod_related_entry_id
_cod_related_entry_database
_cod_related_entry_code
1 ChemSpider 21105813
